data_1571551
loop_
_publ_author_name
'Castro, Jes\'us'
'Ferraro, Valentina'
'Bortoluzzi, Marco'

_publ_section_title
;
 Further Insight into the Manganese(II)
 2,2&#x2032;-Bipyridine-1,1&#x2032;-dioxide Homoleptic Complex:
 Single-Crystal X-ray Structure Determination of the Perchlorate Salt and
 DFT Calculations
;
_journal_issue 5
_journal_name_full Crystals
_journal_page_first 422
_journal_paper_doi 10.3390/cryst14050422
_journal_volume 14
_journal_year 2024
_chemical_formula_moiety '3(C30 H24 Mn N6 O6), 6(Cl O4), 4(H2 O)'
_chemical_formula_sum 'C90 H80 Cl6 Mn3 N18 O46'
_chemical_formula_weight 2527.24
_space_group_crystal_system monoclinic
_space_group_IT_number 14
_space_group_name_Hall '-P 2yn'
_space_group_name_H-M_alt 'P 1 21/n 1'
_atom_sites_solution_hydrogens mixed
_atom_sites_solution_primary dual
_audit_creation_method SHELXL-2019/3
_cell_angle_alpha 90
_cell_angle_beta 90.517(3)
_cell_angle_gamma 90
_cell_formula_units_Z 4
_cell_length_a 21.266(2)
_cell_length_b 19.1361(16)
_cell_length_c 25.447(2)
_cell_measurement_reflns_used 9653
_cell_measurement_temperature 100(2)
_cell_measurement_theta_max 28.28
_cell_measurement_theta_min 2.33
_cell_volume 10355.2(15)
_computing_cell_refinement 'Bruker SAINT'
_computing_data_collection 'Bruker APEX4'
_computing_data_reduction 'Bruker SAINT'
_computing_structure_refinement 'SHELXL-2019/2 (Sheldrick, 2019)'
_computing_structure_solution 'SHELXT 2018/2 (Sheldrick, 2018)'
_diffrn_ambient_temperature 100(2)
_diffrn_measured_fraction_theta_full 0.998
_diffrn_measured_fraction_theta_max 0.993
_diffrn_measurement_device_type 'Bruker D8 Venture Photon II CMOS'
_diffrn_measurement_method '\f and \w scans'
_diffrn_radiation_monochromator 'Incoatec HeliosTM multilayer optics'
_diffrn_radiation_source 'Incoatec high brillance I\muS microsource'
_diffrn_radiation_type MoK\a
_diffrn_radiation_wavelength 0.71073
_diffrn_reflns_av_R_equivalents 0.0645
_diffrn_reflns_av_unetI/netI 0.0194
_diffrn_reflns_Laue_measured_fraction_full 0.998
_diffrn_reflns_Laue_measured_fraction_max 0.993
_diffrn_reflns_limit_h_max 28
_diffrn_reflns_limit_h_min -28
_diffrn_reflns_limit_k_max 25
_diffrn_reflns_limit_k_min -25
_diffrn_reflns_limit_l_max 33
_diffrn_reflns_limit_l_min -33
_diffrn_reflns_number 591875
_diffrn_reflns_point_group_measured_fraction_full 0.998
_diffrn_reflns_point_group_measured_fraction_max 0.993
_diffrn_reflns_theta_full 25.242
_diffrn_reflns_theta_max 28.407
_diffrn_reflns_theta_min 1.915
_exptl_absorpt_coefficient_mu 0.620
_exptl_absorpt_correction_T_max 0.7144
_exptl_absorpt_correction_T_min 0.6299
_exptl_absorpt_correction_type multi-scan
_exptl_absorpt_process_details 'SADABS-2016/2 (Bruker AXS Inc.)'
_exptl_crystal_colour brown
_exptl_crystal_density_diffrn 1.621
_exptl_crystal_description prism
_exptl_crystal_F_000 5164
_exptl_crystal_size_max 0.214
_exptl_crystal_size_mid 0.125
_exptl_crystal_size_min 0.095
_refine_diff_density_max 1.685
_refine_diff_density_min -1.087
_refine_diff_density_rms 0.089
_refine_ls_extinction_method none
_refine_ls_goodness_of_fit_ref 1.069
_refine_ls_hydrogen_treatment mixed
_refine_ls_matrix_type full
_refine_ls_number_parameters 1483
_refine_ls_number_reflns 25850
_refine_ls_number_restraints 0
_refine_ls_restrained_S_all 1.069
_refine_ls_R_factor_all 0.0607
_refine_ls_R_factor_gt 0.0531
_refine_ls_shift/su_max 0.002
_refine_ls_shift/su_mean 0.000
_refine_ls_structure_factor_coef Fsqd
_refine_ls_weighting_details 'w=1/[\s^2^(Fo^2^)+(0.0574P)^2^+24.3352P] where P=(Fo^2^+2Fc^2^)/3'
_refine_ls_weighting_scheme calc
_refine_ls_wR_factor_gt 0.1360
_refine_ls_wR_factor_ref 0.1421
_reflns_Friedel_coverage 0.000
_reflns_number_gt 22753
_reflns_number_total 25850
_reflns_threshold_expression 'I > 2\s(I)'
_cod_data_source_file MnBipyO2_ClO4.cif
_cod_data_source_block '_CCDC_2260009'
_cod_original_cell_volume 10355.0(16)
_cod_original_sg_symbol_H-M 'P 21/n'
_cod_database_code 1571551
_shelx_shelxl_version_number 2019/3
_shelx_space_group_comment
;
The symmetry employed for this shelxl refinement is uniquely defined
by the following loop, which should always be used as a source of
symmetry information in preference to the above space-group names.
They are only intended as comments.
;
_shelx_estimated_absorpt_t_min 0.879
_shelx_estimated_absorpt_t_max 0.943

loop_
_space_group_symop_operation_xyz
'x, y, z'
'-x+1/2, y+1/2, -z+1/2'
'-x, -y, -z'
'x-1/2, -y-1/2, z-1/2'

loop_
_atom_site_label
_atom_site_type_symbol
_atom_site_fract_x
_atom_site_fract_y
_atom_site_fract_z
_atom_site_U_iso_or_equiv
_atom_site_adp_type
_atom_site_occupancy
_atom_site_site_symmetry_order
_atom_site_calc_flag
_atom_site_refinement_flags_posn
_atom_site_refinement_flags_adp
_atom_site_refinement_flags_occupancy
_atom_site_disorder_assembly
_atom_site_disorder_group
Mn1 Mn 0.13741(2) 0.74197(2) 0.67541(2) 0.01710(8) Uani 1 1 d . . . . .
Mn2 Mn 0.65853(2) 0.73020(2) 0.51064(2) 0.01749(8) Uani 1 1 d . . . . .
Mn3 Mn 0.84239(2) 0.23938(2) 0.66156(2) 0.01964(8) Uani 1 1 d . . . . .
O11 O 0.06900(9) 0.67041(10) 0.70708(7) 0.0221(4) Uani 1 1 d . . . . .
O12 O 0.12972(8) 0.79291(10) 0.74998(7) 0.0196(3) Uani 1 1 d . . . . .
N11 N 0.08469(10) 0.64351(11) 0.75386(8) 0.0209(4) Uani 1 1 d . . . . .
N12 N 0.07279(10) 0.80299(11) 0.76940(8) 0.0183(4) Uani 1 1 d . . . . .
C11 C 0.11007(15) 0.57924(14) 0.75648(11) 0.0288(6) Uani 1 1 d . . . . .
H11 H 0.116446 0.553257 0.725161 0.035 Uiso 1 1 calc R U . . .
C12 C 0.12689(16) 0.55086(16) 0.80436(12) 0.0341(7) Uani 1 1 d . . . . .
H12 H 0.143991 0.505041 0.805929 0.041 Uiso 1 1 calc R U . . .
C13 C 0.11899(15) 0.58882(15) 0.85032(11) 0.0298(6) Uani 1 1 d . . . . .
H13 H 0.131867 0.570283 0.883337 0.036 Uiso 1 1 calc R U . . .
C14 C 0.09177(13) 0.65462(14) 0.84673(10) 0.0241(5) Uani 1 1 d . . . . .
H14 H 0.084986 0.681334 0.877633 0.029 Uiso 1 1 calc R U . . .
C15 C 0.07454(12) 0.68126(13) 0.79827(10) 0.0210(5) Uani 1 1 d . . . . .
C16 C 0.04218(12) 0.74920(14) 0.79330(9) 0.0203(5) Uani 1 1 d . . . . .
C17 C -0.01626(13) 0.76105(15) 0.81534(10) 0.0258(5) Uani 1 1 d . . . . .
H17 H -0.038233 0.723579 0.831374 0.031 Uiso 1 1 calc R U . . .
C18 C -0.04276(13) 0.82700(16) 0.81413(11) 0.0283(6) Uani 1 1 d . . . . .
H18 H -0.082632 0.835439 0.829430 0.034 Uiso 1 1 calc R U . . .
C19 C -0.00985(13) 0.88054(15) 0.79008(11) 0.0271(5) Uani 1 1 d . . . . .
H19 H -0.026814 0.926455 0.789433 0.032 Uiso 1 1 calc R U . . .
C110 C 0.04725(13) 0.86745(14) 0.76715(10) 0.0226(5) Uani 1 1 d . . . . .
H110 H 0.068839 0.904009 0.749631 0.027 Uiso 1 1 calc R U . . .
O21 O 0.21300(9) 0.67383(10) 0.70004(7) 0.0225(4) Uani 1 1 d . . . . .
O22 O 0.21390(8) 0.80936(10) 0.65271(7) 0.0212(3) Uani 1 1 d . . . . .
N21 N 0.25444(10) 0.66202(12) 0.66227(8) 0.0212(4) Uani 1 1 d . . . . .
N22 N 0.26060(10) 0.81768(12) 0.68715(8) 0.0207(4) Uani 1 1 d . . . . .
C21 C 0.24880(13) 0.60397(14) 0.63212(11) 0.0260(5) Uani 1 1 d . . . . .
H21 H 0.214983 0.572499 0.637772 0.031 Uiso 1 1 calc R U . . .
C22 C 0.29175(15) 0.59037(16) 0.59337(11) 0.0318(6) Uani 1 1 d . . . . .
H22 H 0.287665 0.549474 0.572453 0.038 Uiso 1 1 calc R U . . .
C23 C 0.34089(14) 0.63619(17) 0.58484(11) 0.0310(6) Uani 1 1 d . . . . .
H23 H 0.370557 0.627216 0.557975 0.037 Uiso 1 1 calc R U . . .
C24 C 0.34634(13) 0.69547(15) 0.61600(10) 0.0255(5) Uani 1 1 d . . . . .
H24 H 0.379999 0.727295 0.610815 0.031 Uiso 1 1 calc R U . . .
C25 C 0.30220(12) 0.70792(14) 0.65484(9) 0.0208(5) Uani 1 1 d . . . . .
C26 C 0.30657(12) 0.76865(14) 0.69046(10) 0.0217(5) Uani 1 1 d . . . . .
C27 C 0.35646(14) 0.77738(17) 0.72528(11) 0.0291(6) Uani 1 1 d . . . . .
H27 H 0.388786 0.743210 0.727390 0.035 Uiso 1 1 calc R U . . .
C28 C 0.35894(15) 0.83613(18) 0.75695(11) 0.0335(7) Uani 1 1 d . . . . .
H28 H 0.392662 0.842594 0.781205 0.040 Uiso 1 1 calc R U . . .
C29 C 0.31148(15) 0.88528(17) 0.75270(11) 0.0328(7) Uani 1 1 d . . . . .
H29 H 0.312583 0.925937 0.774106 0.039 Uiso 1 1 calc R U . . .
C210 C 0.26236(14) 0.87547(15) 0.71737(10) 0.0268(5) Uani 1 1 d . . . . .
H210 H 0.229946 0.909450 0.714448 0.032 Uiso 1 1 calc R U . . .
O31 O 0.06935(8) 0.81215(10) 0.64092(7) 0.0214(4) Uani 1 1 d . . . . .
O32 O 0.13845(8) 0.69783(9) 0.59833(7) 0.0196(3) Uani 1 1 d . . . . .
N31 N 0.09043(10) 0.84481(11) 0.59822(8) 0.0196(4) Uani 1 1 d . . . . .
N32 N 0.08505(10) 0.68802(11) 0.57166(8) 0.0192(4) Uani 1 1 d . . . . .
C31 C 0.11536(14) 0.90918(14) 0.60292(11) 0.0262(5) Uani 1 1 d . . . . .
H31 H 0.118453 0.930359 0.636608 0.031 Uiso 1 1 calc R U . . .
C32 C 0.13640(15) 0.94466(15) 0.55944(12) 0.0303(6) Uani 1 1 d . . . . .
H32 H 0.154750 0.989664 0.563196 0.036 Uiso 1 1 calc R U . . .
C33 C 0.13070(14) 0.91435(15) 0.51006(11) 0.0280(6) Uani 1 1 d . . . . .
H33 H 0.144064 0.938758 0.479630 0.034 Uiso 1 1 calc R U . . .
C34 C 0.10520(12) 0.84795(14) 0.50585(10) 0.0226(5) Uani 1 1 d . . . . .
H34 H 0.101156 0.826433 0.472343 0.027 Uiso 1 1 calc R U . . .
C35 C 0.08555(12) 0.81279(13) 0.55049(9) 0.0192(5) Uani 1 1 d . . . . .
C36 C 0.05644(12) 0.74310(13) 0.54756(9) 0.0196(5) Uani 1 1 d . . . . .
C37 C 0.00202(13) 0.73143(16) 0.51839(10) 0.0269(5) Uani 1 1 d . . . . .
H37 H -0.018591 0.769569 0.501673 0.032 Uiso 1 1 calc R U . . .
C38 C -0.02245(14) 0.66494(17) 0.51343(11) 0.0318(6) Uani 1 1 d . . . . .
H38 H -0.059795 0.657034 0.493540 0.038 Uiso 1 1 calc R U . . .
C39 C 0.00826(14) 0.61008(16) 0.53787(11) 0.0308(6) Uani 1 1 d . . . . .
H39 H -0.007484 0.563843 0.534343 0.037 Uiso 1 1 calc R U . . .
C310 C 0.06165(13) 0.62248(14) 0.56731(10) 0.0254(5) Uani 1 1 d . . . . .
H310 H 0.082214 0.584828 0.584695 0.030 Uiso 1 1 calc R U . . .
O41 O 0.67127(9) 0.83589(10) 0.48167(7) 0.0227(4) Uani 1 1 d . . . . .
O42 O 0.57630(8) 0.77172(9) 0.54777(7) 0.0202(3) Uani 1 1 d . . . . .
N41 N 0.66501(10) 0.88639(12) 0.51673(8) 0.0206(4) Uani 1 1 d . . . . .
N42 N 0.54027(10) 0.80589(11) 0.51293(8) 0.0175(4) Uani 1 1 d . . . . .
C41 C 0.71696(12) 0.91683(15) 0.53712(11) 0.0258(5) Uani 1 1 d . . . . .
H41 H 0.757382 0.901814 0.526238 0.031 Uiso 1 1 calc R U . . .
C42 C 0.71174(13) 0.96946(15) 0.57355(11) 0.0266(5) Uani 1 1 d . . . . .
H42 H 0.748447 0.991169 0.587468 0.032 Uiso 1 1 calc R U . . .
C43 C 0.65302(13) 0.99074(14) 0.58989(10) 0.0243(5) Uani 1 1 d . . . . .
H43 H 0.648916 1.026541 0.615499 0.029 Uiso 1 1 calc R U . . .
C44 C 0.60009(12) 0.95898(13) 0.56830(10) 0.0212(5) Uani 1 1 d . . . . .
H44 H 0.559380 0.973029 0.579166 0.025 Uiso 1 1 calc R U . . .
C45 C 0.60645(11) 0.90694(13) 0.53100(9) 0.0181(4) Uani 1 1 d . . . . .
C46 C 0.55307(11) 0.87389(13) 0.50273(9) 0.0172(4) Uani 1 1 d . . . . .
C47 C 0.51753(12) 0.90926(14) 0.46533(9) 0.0209(5) Uani 1 1 d . . . . .
H47 H 0.525621 0.957121 0.458128 0.025 Uiso 1 1 calc R U . . .
C48 C 0.46979(12) 0.87396(14) 0.43838(10) 0.0224(5) Uani 1 1 d . . . . .
H48 H 0.445764 0.897208 0.412030 0.027 Uiso 1 1 calc R U . . .
C49 C 0.45777(12) 0.80486(14) 0.45037(10) 0.0227(5) Uani 1 1 d . . . . .
H49 H 0.425087 0.780422 0.432512 0.027 Uiso 1 1 calc R U . . .
C410 C 0.49322(12) 0.77161(13) 0.48816(10) 0.0208(5) Uani 1 1 d . . . . .
H410 H 0.484564 0.724327 0.496874 0.025 Uiso 1 1 calc R U . . .
O51 O 0.73986(8) 0.69715(10) 0.46846(7) 0.0214(4) Uani 1 1 d . . . . .
O52 O 0.61205(8) 0.71985(9) 0.43590(7) 0.0201(3) Uani 1 1 d . . . . .
N51 N 0.74989(10) 0.73327(11) 0.42460(8) 0.0198(4) Uani 1 1 d . . . . .
N52 N 0.62272(10) 0.66109(11) 0.40999(8) 0.0193(4) Uani 1 1 d . . . . .
C51 C 0.79002(12) 0.78784(15) 0.42602(11) 0.0261(5) Uani 1 1 d . . . . .
H51 H 0.810185 0.800094 0.458183 0.031 Uiso 1 1 calc R U . . .
C52 C 0.80201(13) 0.82584(16) 0.38148(12) 0.0296(6) Uani 1 1 d . . . . .
H52 H 0.829917 0.864565 0.382986 0.036 Uiso 1 1 calc R U . . .
C53 C 0.77319(13) 0.80755(16) 0.33402(11) 0.0285(6) Uani 1 1 d . . . . .
H53 H 0.781438 0.833090 0.302816 0.034 Uiso 1 1 calc R U . . .
C54 C 0.73221(12) 0.75121(15) 0.33341(10) 0.0238(5) Uani 1 1 d . . . . .
H54 H 0.712564 0.737402 0.301383 0.029 Uiso 1 1 calc R U . . .
C55 C 0.71969(12) 0.71479(14) 0.37942(9) 0.0200(5) Uani 1 1 d . . . . .
C56 C 0.67576(12) 0.65517(13) 0.38073(9) 0.0192(5) Uani 1 1 d . . . . .
C57 C 0.68491(14) 0.59494(14) 0.35149(10) 0.0252(5) Uani 1 1 d . . . . .
H57 H 0.721432 0.590348 0.330541 0.030 Uiso 1 1 calc R U . . .
C58 C 0.64114(15) 0.54153(14) 0.35265(10) 0.0283(6) Uani 1 1 d . . . . .
H58 H 0.647186 0.500302 0.332522 0.034 Uiso 1 1 calc R U . . .
C59 C 0.58868(14) 0.54904(15) 0.38345(11) 0.0298(6) Uani 1 1 d . . . . .
H59 H 0.558310 0.512687 0.384732 0.036 Uiso 1 1 calc R U . . .
C510 C 0.58004(13) 0.60899(15) 0.41238(10) 0.0248(5) Uani 1 1 d . . . . .
H510 H 0.544109 0.613693 0.434008 0.030 Uiso 1 1 calc R U . . .
O61 O 0.63489(9) 0.62527(10) 0.53549(7) 0.0225(4) Uani 1 1 d . . . . .
O62 O 0.70582(9) 0.73715(10) 0.58428(7) 0.0221(4) Uani 1 1 d . . . . .
N61 N 0.60663(10) 0.62324(11) 0.58202(8) 0.0205(4) Uani 1 1 d . . . . .
N62 N 0.74012(10) 0.68297(12) 0.60072(8) 0.0214(4) Uani 1 1 d . . . . .
C61 C 0.54353(13) 0.61789(14) 0.58409(11) 0.0245(5) Uani 1 1 d . . . . .
H61 H 0.519784 0.613515 0.552464 0.029 Uiso 1 1 calc R U . . .
C62 C 0.51311(13) 0.61869(15) 0.63172(12) 0.0280(6) Uani 1 1 d . . . . .
H62 H 0.468578 0.615162 0.632756 0.034 Uiso 1 1 calc R U . . .
C63 C 0.54742(14) 0.62466(16) 0.67808(11) 0.0304(6) Uani 1 1 d . . . . .
H63 H 0.526861 0.626628 0.711035 0.037 Uiso 1 1 calc R U . . .
C64 C 0.61252(13) 0.62767(15) 0.67521(10) 0.0270(5) Uani 1 1 d . . . . .
H64 H 0.637024 0.630196 0.706556 0.032 Uiso 1 1 calc R U . . .
C65 C 0.64199(13) 0.62702(13) 0.62673(10) 0.0220(5) Uani 1 1 d . . . . .
C66 C 0.71101(13) 0.62654(14) 0.62249(10) 0.0227(5) Uani 1 1 d . . . . .
C67 C 0.74675(14) 0.57215(16) 0.64274(11) 0.0285(6) Uani 1 1 d . . . . .
H67 H 0.726685 0.532700 0.657839 0.034 Uiso 1 1 calc R U . . .
C68 C 0.81195(14) 0.57534(17) 0.64094(11) 0.0321(6) Uani 1 1 d . . . . .
H68 H 0.836818 0.538599 0.655222 0.038 Uiso 1 1 calc R U . . .
C69 C 0.84021(14) 0.63287(17) 0.61802(12) 0.0321(6) Uani 1 1 d . . . . .
H69 H 0.884737 0.635735 0.616289 0.039 Uiso 1 1 calc R U . . .
C610 C 0.80335(13) 0.68613(16) 0.59766(11) 0.0276(5) Uani 1 1 d . . . . .
H610 H 0.822710 0.725197 0.581406 0.033 Uiso 1 1 calc R U . . .
O71 O 0.84782(10) 0.34152(10) 0.69744(7) 0.0258(4) Uani 1 1 d . . . . .
O72 O 0.80794(10) 0.20627(10) 0.73488(7) 0.0268(4) Uani 1 1 d . . . . .
N71 N 0.88025(11) 0.34323(12) 0.74276(8) 0.0218(4) Uani 1 1 d . . . . .
N72 N 0.76610(11) 0.24577(12) 0.75814(9) 0.0251(5) Uani 1 1 d . . . . .
C71 C 0.93951(14) 0.36798(16) 0.74273(10) 0.0295(6) Uani 1 1 d . . . . .
H71 H 0.957259 0.384653 0.710976 0.035 Uiso 1 1 calc R U . . .
C72 C 0.97460(14) 0.36923(17) 0.78860(11) 0.0305(6) Uani 1 1 d . . . . .
H72 H 1.016140 0.387493 0.788525 0.037 Uiso 1 1 calc R U . . .
C73 C 0.94929(13) 0.34392(15) 0.83462(10) 0.0264(5) Uani 1 1 d . . . . .
H73 H 0.973725 0.342659 0.866039 0.032 Uiso 1 1 calc R U . . .
C74 C 0.88766(13) 0.32039(14) 0.83422(10) 0.0235(5) Uani 1 1 d . . . . .
H74 H 0.869160 0.304137 0.865785 0.028 Uiso 1 1 calc R U . . .
C75 C 0.85295(12) 0.32053(13) 0.78782(9) 0.0205(5) Uani 1 1 d . . . . .
C76 C 0.78566(13) 0.30183(14) 0.78659(10) 0.0223(5) Uani 1 1 d . . . . .
C77 C 0.74150(15) 0.33759(17) 0.81598(11) 0.0312(6) Uani 1 1 d . . . . .
H77 H 0.754612 0.375572 0.837472 0.037 Uiso 1 1 calc R U . . .
C78 C 0.67873(15) 0.3189(2) 0.81453(12) 0.0380(7) Uani 1 1 d . . . . .
H78 H 0.648677 0.343645 0.834719 0.046 Uiso 1 1 calc R U . . .
C79 C 0.66058(15) 0.26319(19) 0.78292(12) 0.0371(7) Uani 1 1 d . . . . .
H79 H 0.617573 0.250031 0.780541 0.044 Uiso 1 1 calc R U . . .
C710 C 0.70460(14) 0.22768(17) 0.75548(12) 0.0319(6) Uani 1 1 d . . . . .
H710 H 0.692077 0.189429 0.734007 0.038 Uiso 1 1 calc R U . . .
O81 O 0.75659(8) 0.27367(10) 0.62599(6) 0.0200(3) Uani 1 1 d . . . . .
O82 O 0.88492(8) 0.26880(9) 0.58900(7) 0.0192(3) Uani 1 1 d . . . . .
N81 N 0.74677(9) 0.24797(11) 0.57801(7) 0.0167(4) Uani 1 1 d . . . . .
N82 N 0.86879(10) 0.33256(11) 0.57265(8) 0.0184(4) Uani 1 1 d . . . . .
C81 C 0.70998(11) 0.19117(14) 0.57200(9) 0.0202(5) Uani 1 1 d . . . . .
H81 H 0.691498 0.170018 0.601898 0.024 Uiso 1 1 calc R U . . .
C82 C 0.69898(12) 0.16352(14) 0.52270(10) 0.0216(5) Uani 1 1 d . . . . .
H82 H 0.673186 0.123306 0.518687 0.026 Uiso 1 1 calc R U . . .
C83 C 0.72571(12) 0.19464(14) 0.47895(10) 0.0218(5) Uani 1 1 d . . . . .
H83 H 0.718673 0.175863 0.444847 0.026 Uiso 1 1 calc R U . . .
C84 C 0.76279(11) 0.25347(13) 0.48582(9) 0.0191(5) Uani 1 1 d . . . . .
H84 H 0.780655 0.275931 0.456198 0.023 Uiso 1 1 calc R U . . .
C85 C 0.77392(11) 0.27974(13) 0.53604(9) 0.0170(4) Uani 1 1 d . . . . .
C86 C 0.81358(11) 0.34193(13) 0.54590(9) 0.0184(4) Uani 1 1 d . . . . .
C87 C 0.79807(13) 0.40787(14) 0.52774(10) 0.0238(5) Uani 1 1 d . . . . .
H87 H 0.759958 0.414751 0.508681 0.029 Uiso 1 1 calc R U . . .
C88 C 0.83778(14) 0.46397(15) 0.53718(11) 0.0281(6) Uani 1 1 d . . . . .
H88 H 0.827476 0.509265 0.524482 0.034 Uiso 1 1 calc R U . . .
C89 C 0.89272(14) 0.45274(15) 0.56545(11) 0.0283(6) Uani 1 1 d . . . . .
H89 H 0.920164 0.490698 0.572940 0.034 Uiso 1 1 calc R U . . .
C810 C 0.90761(12) 0.38660(14) 0.58271(10) 0.0230(5) Uani 1 1 d . . . . .
H810 H 0.945545 0.379009 0.601867 0.028 Uiso 1 1 calc R U . . .
O91 O 0.82667(9) 0.13554(10) 0.62927(7) 0.0247(4) Uani 1 1 d . . . . .
O92 O 0.92951(10) 0.19653(11) 0.68965(8) 0.0299(4) Uani 1 1 d . . . . .
N91 N 0.83545(11) 0.08554(12) 0.66475(8) 0.0221(4) Uani 1 1 d . . . . .
N92 N 0.96048(11) 0.16145(14) 0.65325(9) 0.0297(5) Uani 1 1 d . . . . .
C91 C 0.78518(13) 0.05823(14) 0.68984(10) 0.0239(5) Uani 1 1 d . . . . .
H91 H 0.744188 0.075596 0.682473 0.029 Uiso 1 1 calc R U . . .
C92 C 0.79335(14) 0.00527(15) 0.72606(11) 0.0276(5) Uani 1 1 d . . . . .
H92 H 0.758069 -0.013527 0.743818 0.033 Uiso 1 1 calc R U . . .
C93 C 0.85299(15) -0.02042(16) 0.73650(12) 0.0323(6) Uani 1 1 d . . . . .
H93 H 0.859117 -0.056945 0.761308 0.039 Uiso 1 1 calc R U . . .
C94 C 0.90339(14) 0.00796(16) 0.71023(11) 0.0306(6) Uani 1 1 d . . . . .
H94 H 0.944525 -0.009654 0.716569 0.037 Uiso 1 1 calc R U . . .
C95 C 0.89445(13) 0.06196(15) 0.67465(10) 0.0245(5) Uani 1 1 d . . . . .
C96 C 0.94604(13) 0.09352(17) 0.64431(11) 0.0283(6) Uani 1 1 d . . . . .
C97 C 0.97937(15) 0.0550(2) 0.60757(11) 0.0362(7) Uani 1 1 d . . . . .
H97 H 0.969976 0.006976 0.602290 0.043 Uiso 1 1 calc R U . . .
C98 C 1.02612(16) 0.0866(2) 0.57877(13) 0.0438(9) Uani 1 1 d . . . . .
H98 H 1.048701 0.060997 0.553113 0.053 Uiso 1 1 calc R U . . .
C99 C 1.03921(14) 0.1552(2) 0.58789(13) 0.0435(9) Uani 1 1 d . . . . .
H99 H 1.071175 0.177532 0.568185 0.052 Uiso 1 1 calc R U . . .
C910 C 1.00671(14) 0.1932(2) 0.62547(13) 0.0384(8) Uani 1 1 d . . . . .
H910 H 1.016716 0.240919 0.631676 0.046 Uiso 1 1 calc R U . . .
Cl1 Cl 0.60810(3) 0.39090(4) 0.94899(3) 0.02779(14) Uani 1 1 d . . . . .
O111 O 0.6207(2) 0.31917(17) 0.94055(19) 0.1011(17) Uani 1 1 d . . . . .
O112 O 0.63735(11) 0.40835(18) 0.99841(10) 0.0530(7) Uani 1 1 d . . . . .
O113 O 0.63616(11) 0.43384(15) 0.90943(9) 0.0456(6) Uani 1 1 d . . . . .
O114 O 0.54231(11) 0.40334(17) 0.95264(10) 0.0501(7) Uani 1 1 d . . . . .
Cl2 Cl 0.59446(3) 0.07591(3) 0.71083(2) 0.02364(12) Uani 1 1 d . . . . .
O121 O 0.57027(13) 0.11514(13) 0.75454(9) 0.0443(6) Uani 1 1 d . . . . .
O122 O 0.54402(11) 0.04330(13) 0.68270(9) 0.0399(5) Uani 1 1 d . . . . .
O123 O 0.63803(11) 0.02409(14) 0.72916(10) 0.0420(5) Uani 1 1 d . . . . .
O124 O 0.62683(10) 0.12356(11) 0.67558(8) 0.0316(4) Uani 1 1 d . . . . .
Cl3 Cl 0.10179(3) 0.42284(4) 0.61270(3) 0.02900(14) Uani 1 1 d . . . . .
O131 O 0.1565(2) 0.3824(2) 0.60610(16) 0.0996(16) Uani 1 1 d . . . . .
O132 O 0.07925(17) 0.45304(13) 0.56472(9) 0.0592(9) Uani 1 1 d . . . . .
O133 O 0.11614(18) 0.47774(15) 0.64830(11) 0.0649(9) Uani 1 1 d . . . . .
O134 O 0.05506(15) 0.3788(2) 0.63431(15) 0.0803(12) Uani 1 1 d . . . . .
Cl4 Cl 0.39696(3) 0.58873(3) 0.44146(3) 0.02452(13) Uani 1 1 d . . . . .
O141 O 0.35363(12) 0.54601(13) 0.46920(10) 0.0442(6) Uani 1 1 d . . . . .
O142 O 0.44458(11) 0.61412(13) 0.47765(10) 0.0401(5) Uani 1 1 d . . . . .
O143 O 0.36409(13) 0.64789(13) 0.41925(10) 0.0444(6) Uani 1 1 d . . . . .
O144 O 0.42656(12) 0.54973(12) 0.40039(9) 0.0392(5) Uani 1 1 d . . . . .
Cl5 Cl 0.39961(3) 0.91330(3) 0.58877(2) 0.01806(11) Uani 1 1 d . . . . .
O151 O 0.34730(11) 0.90871(13) 0.62367(9) 0.0384(5) Uani 1 1 d . . . . .
O152 O 0.41862(11) 0.84397(11) 0.57343(9) 0.0334(5) Uani 1 1 d . . . . .
O153 O 0.45120(9) 0.94879(11) 0.61421(8) 0.0304(4) Uani 1 1 d . . . . .
O154 O 0.38134(12) 0.95289(12) 0.54278(8) 0.0362(5) Uani 1 1 d . . . . .
Cl6 Cl 1.10645(4) 0.06229(5) 0.73292(3) 0.03780(18) Uani 1 1 d . . . . .
O161 O 1.05128(14) 0.03046(15) 0.75227(15) 0.0643(9) Uani 1 1 d . . . . .
O162 O 1.0917(3) 0.1130(4) 0.6972(3) 0.206(4) Uani 1 1 d . . . . .
O163 O 1.1412(2) 0.09439(18) 0.77249(13) 0.0991(17) Uani 1 1 d . . . . .
O164 O 1.1420(2) 0.0090(4) 0.7126(3) 0.190(4) Uani 1 1 d . . . . .
O1W O 0.26769(11) 0.45242(11) 0.52172(9) 0.0308(4) Uani 1 1 d G . . . .
H11W H 0.297433 0.444733 0.502056 0.088(19) Uiso 1 1 d G . . . .
H12W H 0.255313 0.412517 0.527092 0.046(12) Uiso 1 1 d G . . . .
O2W O 0.53992(11) 0.22349(15) 0.84519(11) 0.0427(6) Uani 1 1 d G . . . .
H21W H 0.516837 0.256686 0.852315 0.058(14) Uiso 1 1 d G . . . .
H22W H 0.516276 0.199499 0.827122 0.16(3) Uiso 1 1 d G . . . .
O3W O 0.72602(14) 0.40743(14) 0.67524(10) 0.0438(6) Uani 1 1 d G . . . .
H31W H 0.761128 0.391942 0.679929 0.082(19) Uiso 1 1 d G . . . .
H32W H 0.710377 0.386164 0.651950 0.081(18) Uiso 1 1 d G . . . .
O4W O 0.97107(14) 0.5224(2) 0.66029(12) 0.0666(9) Uani 1 1 d . . . . .

loop_
_atom_site_aniso_label
_atom_site_aniso_U_11
_atom_site_aniso_U_22
_atom_site_aniso_U_33
_atom_site_aniso_U_23
_atom_site_aniso_U_13
_atom_site_aniso_U_12
Mn1 0.01989(17) 0.02000(18) 0.01144(16) 0.00020(13) 0.00166(13) -0.00104(13)
Mn2 0.02079(18) 0.01942(18) 0.01224(16) -0.00132(13) -0.00079(13) 0.00230(13)
Mn3 0.02341(19) 0.02450(19) 0.01097(16) 0.00172(13) -0.00224(13) -0.00427(14)
O11 0.0248(9) 0.0273(9) 0.0142(8) 0.0000(7) 0.0015(6) -0.0038(7)
O12 0.0199(8) 0.0249(9) 0.0138(8) -0.0016(6) 0.0019(6) -0.0015(7)
N11 0.0248(10) 0.0221(10) 0.0161(9) 0.0019(8) 0.0056(8) -0.0030(8)
N12 0.0209(10) 0.0223(10) 0.0118(9) -0.0011(7) -0.0015(7) 0.0000(8)
C11 0.0414(16) 0.0208(13) 0.0243(13) -0.0003(10) 0.0104(11) 0.0005(11)
C12 0.0504(18) 0.0223(13) 0.0297(14) 0.0050(11) 0.0114(13) 0.0062(12)
C13 0.0413(16) 0.0266(14) 0.0215(12) 0.0082(10) 0.0055(11) -0.0002(12)
C14 0.0318(13) 0.0239(12) 0.0167(11) 0.0014(9) 0.0070(10) -0.0027(10)
C15 0.0245(12) 0.0209(12) 0.0178(11) 0.0004(9) 0.0056(9) -0.0029(9)
C16 0.0244(12) 0.0235(12) 0.0131(10) -0.0005(9) 0.0021(9) -0.0005(9)
C17 0.0272(13) 0.0314(14) 0.0188(12) -0.0019(10) 0.0041(10) -0.0017(11)
C18 0.0259(13) 0.0370(15) 0.0219(12) -0.0040(11) 0.0023(10) 0.0053(11)
C19 0.0306(14) 0.0286(14) 0.0219(12) -0.0015(10) -0.0034(10) 0.0082(11)
C110 0.0301(13) 0.0216(12) 0.0161(11) -0.0003(9) -0.0031(9) 0.0008(10)
O21 0.0237(9) 0.0252(9) 0.0188(8) 0.0043(7) 0.0026(7) -0.0006(7)
O22 0.0233(9) 0.0236(9) 0.0168(8) 0.0021(7) 0.0008(7) -0.0024(7)
N21 0.0244(10) 0.0227(10) 0.0165(9) 0.0024(8) -0.0029(8) 0.0032(8)
N22 0.0244(10) 0.0238(10) 0.0139(9) 0.0011(8) 0.0042(8) -0.0059(8)
C21 0.0309(13) 0.0197(12) 0.0271(13) -0.0003(10) -0.0087(10) 0.0027(10)
C22 0.0404(16) 0.0291(14) 0.0256(13) -0.0032(11) -0.0096(12) 0.0139(12)
C23 0.0339(15) 0.0385(16) 0.0205(12) -0.0012(11) -0.0026(11) 0.0133(12)
C24 0.0238(12) 0.0331(14) 0.0195(12) 0.0034(10) 0.0011(9) 0.0063(10)
C25 0.0227(11) 0.0256(12) 0.0141(10) 0.0012(9) -0.0033(9) 0.0017(9)
C26 0.0237(12) 0.0267(13) 0.0146(11) 0.0015(9) 0.0022(9) -0.0040(10)
C27 0.0269(13) 0.0393(16) 0.0209(12) 0.0017(11) -0.0009(10) -0.0073(11)
C28 0.0340(15) 0.0476(18) 0.0189(12) -0.0029(12) 0.0004(11) -0.0166(13)
C29 0.0417(16) 0.0380(16) 0.0188(12) -0.0087(11) 0.0089(11) -0.0179(13)
C210 0.0340(14) 0.0245(13) 0.0222(12) -0.0026(10) 0.0104(10) -0.0084(11)
O31 0.0244(9) 0.0257(9) 0.0140(8) 0.0006(7) 0.0019(6) 0.0026(7)
O32 0.0217(8) 0.0227(9) 0.0144(8) 0.0002(6) 0.0000(6) 0.0005(7)
N31 0.0232(10) 0.0202(10) 0.0156(9) -0.0001(7) -0.0014(8) 0.0027(8)
N32 0.0223(10) 0.0208(10) 0.0145(9) -0.0008(7) 0.0033(7) -0.0014(8)
C31 0.0349(14) 0.0208(12) 0.0228(12) -0.0040(10) -0.0050(10) 0.0022(10)
C32 0.0368(15) 0.0209(13) 0.0331(15) 0.0009(11) -0.0020(12) -0.0029(11)
C33 0.0329(14) 0.0241(13) 0.0271(13) 0.0070(10) 0.0024(11) 0.0014(11)
C34 0.0255(12) 0.0244(12) 0.0179(11) 0.0022(9) -0.0004(9) 0.0042(10)
C35 0.0218(11) 0.0189(11) 0.0169(11) -0.0006(9) -0.0015(9) 0.0030(9)
C36 0.0233(12) 0.0214(12) 0.0142(10) -0.0022(8) 0.0018(9) 0.0004(9)
C37 0.0288(13) 0.0331(14) 0.0188(12) -0.0032(10) -0.0030(10) -0.0013(11)
C38 0.0289(14) 0.0408(16) 0.0256(13) -0.0077(12) -0.0015(11) -0.0078(12)
C39 0.0346(15) 0.0299(14) 0.0281(14) -0.0074(11) 0.0062(11) -0.0119(12)
C310 0.0326(14) 0.0212(12) 0.0223(12) 0.0007(9) 0.0064(10) -0.0028(10)
O41 0.0262(9) 0.0230(9) 0.0190(8) -0.0033(7) 0.0044(7) 0.0025(7)
O42 0.0247(9) 0.0228(9) 0.0133(8) 0.0037(6) -0.0004(6) 0.0055(7)
N41 0.0229(10) 0.0244(11) 0.0147(9) -0.0011(8) 0.0017(8) 0.0024(8)
N42 0.0191(9) 0.0214(10) 0.0120(8) -0.0004(7) 0.0014(7) 0.0044(8)
C41 0.0202(12) 0.0314(14) 0.0256(13) -0.0026(10) 0.0001(10) -0.0002(10)
C42 0.0244(13) 0.0326(14) 0.0227(12) -0.0030(10) -0.0012(10) -0.0033(11)
C43 0.0294(13) 0.0235(12) 0.0198(11) -0.0029(9) -0.0026(10) 0.0001(10)
C44 0.0236(12) 0.0207(12) 0.0193(11) 0.0003(9) 0.0007(9) 0.0022(9)
C45 0.0196(11) 0.0204(11) 0.0144(10) 0.0018(8) 0.0002(8) 0.0013(9)
C46 0.0184(10) 0.0202(11) 0.0131(10) -0.0018(8) 0.0017(8) 0.0026(9)
C47 0.0227(11) 0.0235(12) 0.0165(11) 0.0018(9) -0.0004(9) 0.0037(9)
C48 0.0213(11) 0.0286(13) 0.0173(11) -0.0013(9) -0.0031(9) 0.0064(10)
C49 0.0191(11) 0.0298(13) 0.0192(11) -0.0077(10) -0.0007(9) 0.0014(10)
C410 0.0207(11) 0.0207(12) 0.0211(11) -0.0021(9) 0.0032(9) 0.0005(9)
O51 0.0226(8) 0.0272(9) 0.0143(8) -0.0015(7) -0.0005(6) 0.0029(7)
O52 0.0223(8) 0.0227(9) 0.0155(8) -0.0036(6) -0.0004(6) 0.0029(7)
N51 0.0179(9) 0.0251(11) 0.0162(9) -0.0033(8) 0.0014(7) 0.0019(8)
N52 0.0223(10) 0.0205(10) 0.0149(9) -0.0007(7) -0.0025(7) 0.0011(8)
C51 0.0196(12) 0.0322(14) 0.0266(13) -0.0080(11) -0.0001(10) -0.0035(10)
C52 0.0241(13) 0.0309(14) 0.0339(15) -0.0026(11) 0.0057(11) -0.0059(11)
C53 0.0266(13) 0.0332(15) 0.0259(13) 0.0023(11) 0.0065(10) -0.0022(11)
C54 0.0225(12) 0.0310(14) 0.0179(11) -0.0021(10) 0.0017(9) 0.0013(10)
C55 0.0200(11) 0.0245(12) 0.0156(11) -0.0030(9) 0.0007(9) 0.0016(9)
C56 0.0214(11) 0.0229(12) 0.0132(10) -0.0009(9) -0.0013(8) 0.0014(9)
C57 0.0342(14) 0.0270(13) 0.0142(11) -0.0030(9) -0.0024(10) 0.0043(11)
C58 0.0431(16) 0.0221(12) 0.0196(12) -0.0036(10) -0.0114(11) 0.0023(11)
C59 0.0363(15) 0.0237(13) 0.0293(14) 0.0016(11) -0.0110(11) -0.0069(11)
C510 0.0240(12) 0.0298(13) 0.0206(12) 0.0017(10) -0.0035(9) -0.0042(10)
O61 0.0314(10) 0.0221(9) 0.0140(8) -0.0022(6) -0.0001(7) 0.0014(7)
O62 0.0264(9) 0.0241(9) 0.0157(8) -0.0022(7) -0.0039(7) 0.0036(7)
N61 0.0273(11) 0.0194(10) 0.0149(9) 0.0000(7) -0.0007(8) 0.0008(8)
N62 0.0241(10) 0.0256(11) 0.0144(9) -0.0027(8) -0.0015(8) 0.0033(8)
C61 0.0269(13) 0.0214(12) 0.0250(12) 0.0028(10) -0.0055(10) -0.0025(10)
C62 0.0250(13) 0.0261(13) 0.0330(14) 0.0027(11) 0.0005(11) -0.0020(10)
C63 0.0330(14) 0.0362(15) 0.0222(13) 0.0024(11) 0.0066(11) -0.0020(12)
C64 0.0301(13) 0.0330(14) 0.0177(12) 0.0019(10) -0.0008(10) -0.0009(11)
C65 0.0274(12) 0.0215(12) 0.0170(11) 0.0003(9) -0.0034(9) 0.0003(10)
C66 0.0262(12) 0.0275(13) 0.0145(10) -0.0010(9) -0.0009(9) 0.0014(10)
C67 0.0330(14) 0.0316(14) 0.0208(12) 0.0024(10) -0.0032(10) 0.0054(11)
C68 0.0321(15) 0.0394(16) 0.0246(13) 0.0002(11) -0.0044(11) 0.0107(12)
C69 0.0255(13) 0.0431(17) 0.0277(14) -0.0062(12) -0.0029(11) 0.0049(12)
C610 0.0261(13) 0.0346(15) 0.0220(12) -0.0045(11) 0.0006(10) -0.0001(11)
O71 0.0367(10) 0.0290(10) 0.0115(8) -0.0004(7) -0.0060(7) -0.0016(8)
O72 0.0344(10) 0.0261(10) 0.0199(9) 0.0000(7) 0.0035(8) -0.0019(8)
N71 0.0301(11) 0.0235(11) 0.0118(9) -0.0030(8) -0.0013(8) -0.0031(9)
N72 0.0283(11) 0.0258(11) 0.0212(11) -0.0025(9) -0.0044(9) -0.0003(9)
C71 0.0341(14) 0.0381(16) 0.0165(12) -0.0021(10) 0.0042(10) -0.0107(12)
C72 0.0288(14) 0.0389(16) 0.0237(13) -0.0051(11) 0.0006(11) -0.0114(12)
C73 0.0308(14) 0.0315(14) 0.0169(11) -0.0056(10) -0.0038(10) -0.0046(11)
C74 0.0307(13) 0.0265(13) 0.0131(10) -0.0009(9) -0.0022(9) -0.0042(10)
C75 0.0282(12) 0.0200(11) 0.0133(10) -0.0028(8) 0.0003(9) -0.0022(9)
C76 0.0275(13) 0.0237(12) 0.0155(11) 0.0033(9) -0.0052(9) -0.0030(10)
C77 0.0364(15) 0.0411(16) 0.0162(12) -0.0010(11) 0.0021(10) 0.0003(12)
C78 0.0331(15) 0.059(2) 0.0220(13) 0.0028(13) 0.0060(11) 0.0036(14)
C79 0.0275(14) 0.055(2) 0.0285(15) 0.0136(14) -0.0018(11) -0.0073(13)
C710 0.0320(15) 0.0347(15) 0.0290(14) 0.0026(11) -0.0079(11) -0.0085(12)
O81 0.0231(8) 0.0272(9) 0.0098(7) -0.0048(6) 0.0000(6) 0.0001(7)
O82 0.0219(8) 0.0214(8) 0.0143(8) 0.0029(6) -0.0005(6) 0.0010(7)
N81 0.0180(9) 0.0217(10) 0.0104(8) -0.0015(7) -0.0002(7) 0.0016(7)
N82 0.0214(10) 0.0223(10) 0.0117(9) 0.0007(7) 0.0024(7) -0.0013(8)
C81 0.0179(11) 0.0263(12) 0.0163(11) 0.0031(9) -0.0002(8) -0.0020(9)
C82 0.0193(11) 0.0243(12) 0.0210(12) 0.0000(9) -0.0027(9) -0.0037(9)
C83 0.0212(11) 0.0297(13) 0.0145(10) -0.0032(9) -0.0031(9) 0.0016(10)
C84 0.0192(11) 0.0258(12) 0.0122(10) 0.0002(9) 0.0001(8) 0.0011(9)
C85 0.0166(10) 0.0211(11) 0.0134(10) 0.0008(8) -0.0001(8) 0.0017(8)
C86 0.0192(11) 0.0244(12) 0.0117(10) -0.0002(8) 0.0000(8) -0.0023(9)
C87 0.0273(12) 0.0246(13) 0.0195(11) 0.0016(9) -0.0012(9) 0.0011(10)
C88 0.0361(15) 0.0217(13) 0.0264(13) 0.0036(10) 0.0005(11) -0.0011(11)
C89 0.0329(14) 0.0269(13) 0.0250(13) 0.0008(10) 0.0021(11) -0.0093(11)
C810 0.0220(12) 0.0302(13) 0.0168(11) 0.0006(9) 0.0007(9) -0.0054(10)
O91 0.0304(10) 0.0236(9) 0.0199(9) 0.0050(7) -0.0070(7) 0.0001(7)
O92 0.0296(10) 0.0353(11) 0.0246(9) 0.0049(8) -0.0072(8) -0.0040(8)
N91 0.0267(11) 0.0249(11) 0.0146(9) 0.0004(8) -0.0040(8) 0.0005(8)
N92 0.0229(11) 0.0439(14) 0.0223(11) 0.0129(10) -0.0025(9) 0.0006(10)
C91 0.0246(12) 0.0248(13) 0.0223(12) -0.0028(10) -0.0033(10) -0.0011(10)
C92 0.0312(14) 0.0286(14) 0.0230(12) 0.0023(10) 0.0016(10) -0.0027(11)
C93 0.0382(16) 0.0311(15) 0.0275(14) 0.0092(11) 0.0011(12) 0.0040(12)
C94 0.0306(14) 0.0343(15) 0.0268(13) 0.0068(11) 0.0003(11) 0.0075(12)
C95 0.0270(13) 0.0292(13) 0.0174(11) 0.0013(10) 0.0001(9) 0.0011(10)
C96 0.0240(12) 0.0404(16) 0.0206(12) 0.0106(11) -0.0019(10) 0.0036(11)
C97 0.0317(15) 0.054(2) 0.0228(13) 0.0098(13) 0.0029(11) 0.0116(14)
C98 0.0347(16) 0.066(2) 0.0311(16) 0.0206(16) 0.0064(13) 0.0176(16)
C99 0.0219(14) 0.074(3) 0.0342(16) 0.0276(17) 0.0036(12) 0.0078(15)
C910 0.0253(14) 0.053(2) 0.0369(16) 0.0244(15) -0.0059(12) -0.0027(13)
Cl1 0.0303(3) 0.0281(3) 0.0251(3) -0.0046(2) 0.0088(2) -0.0040(2)
O111 0.120(3) 0.0354(16) 0.149(4) -0.032(2) 0.089(3) -0.0181(18)
O112 0.0276(11) 0.102(2) 0.0299(12) 0.0001(13) 0.0026(9) 0.0023(13)
O113 0.0348(12) 0.0687(17) 0.0335(12) 0.0191(12) 0.0059(9) -0.0055(11)
O114 0.0255(11) 0.090(2) 0.0349(12) 0.0160(13) -0.0016(9) -0.0069(12)
Cl2 0.0242(3) 0.0279(3) 0.0188(3) -0.0013(2) 0.0016(2) -0.0026(2)
O121 0.0635(16) 0.0416(13) 0.0283(11) -0.0064(10) 0.0212(11) -0.0013(12)
O122 0.0340(11) 0.0504(14) 0.0350(12) 0.0046(10) -0.0087(9) -0.0158(10)
O123 0.0367(12) 0.0505(14) 0.0389(12) 0.0095(11) -0.0009(10) 0.0112(11)
O124 0.0389(11) 0.0320(11) 0.0239(10) -0.0022(8) 0.0074(8) -0.0108(9)
Cl3 0.0398(4) 0.0257(3) 0.0214(3) -0.0006(2) -0.0048(3) 0.0016(3)
O131 0.134(4) 0.085(3) 0.080(2) 0.016(2) 0.044(2) 0.075(3)
O132 0.118(3) 0.0318(13) 0.0270(12) 0.0068(10) -0.0313(14) -0.0115(14)
O133 0.115(3) 0.0416(15) 0.0378(14) -0.0110(12) -0.0346(16) -0.0054(16)
O134 0.0485(17) 0.098(3) 0.094(3) 0.062(2) -0.0316(17) -0.0285(17)
Cl4 0.0236(3) 0.0227(3) 0.0274(3) -0.0003(2) 0.0056(2) -0.0013(2)
O141 0.0395(13) 0.0422(13) 0.0512(14) 0.0026(11) 0.0148(11) -0.0148(10)
O142 0.0315(11) 0.0480(14) 0.0408(13) -0.0090(10) -0.0022(9) -0.0067(10)
O143 0.0536(15) 0.0404(13) 0.0393(13) 0.0044(10) 0.0038(11) 0.0189(11)
O144 0.0489(13) 0.0354(12) 0.0333(11) -0.0080(9) 0.0106(10) 0.0065(10)
Cl5 0.0199(3) 0.0205(3) 0.0138(2) -0.00189(19) 0.00120(19) -0.0026(2)
O151 0.0388(12) 0.0422(13) 0.0345(11) -0.0094(10) 0.0218(9) -0.0110(10)
O152 0.0390(12) 0.0239(10) 0.0375(11) -0.0091(8) 0.0063(9) 0.0011(8)
O153 0.0258(10) 0.0280(10) 0.0373(11) -0.0028(8) -0.0120(8) -0.0047(8)
O154 0.0519(13) 0.0333(11) 0.0230(10) 0.0056(8) -0.0138(9) -0.0074(10)
Cl6 0.0398(4) 0.0523(5) 0.0211(3) 0.0096(3) -0.0077(3) -0.0170(3)
O161 0.0543(17) 0.0371(14) 0.102(3) 0.0141(15) 0.0320(17) -0.0041(12)
O162 0.142(4) 0.259(7) 0.214(6) 0.214(6) -0.132(5) -0.138(5)
O163 0.184(4) 0.0549(19) 0.0574(19) 0.0184(15) -0.067(2) -0.060(2)
O164 0.091(3) 0.216(7) 0.264(8) -0.187(6) 0.107(4) -0.067(4)
O1W 0.0374(11) 0.0235(10) 0.0317(11) 0.0009(8) 0.0087(9) 0.0035(8)
O2W 0.0282(11) 0.0558(16) 0.0440(14) -0.0151(12) 0.0003(10) 0.0064(11)
O3W 0.0595(17) 0.0382(13) 0.0334(12) -0.0132(10) -0.0028(11) 0.0144(12)
O4W 0.0503(16) 0.101(3) 0.0490(16) -0.0276(17) 0.0037(13) -0.0043(17)

loop_
_atom_type_symbol
_atom_type_description
_atom_type_scat_dispersion_real
_atom_type_scat_dispersion_imag
_atom_type_scat_source
C C 0.0033 0.0016 'International Tables Vol C Tables 4.2.6.8 and 6.1.1.4'
H H 0.0000 0.0000 'International Tables Vol C Tables 4.2.6.8 and 6.1.1.4'
N N 0.0061 0.0033 'International Tables Vol C Tables 4.2.6.8 and 6.1.1.4'
O O 0.0106 0.0060 'International Tables Vol C Tables 4.2.6.8 and 6.1.1.4'
Cl Cl 0.1484 0.1585 'International Tables Vol C Tables 4.2.6.8 and 6.1.1.4'
Mn Mn 0.3368 0.7283 'International Tables Vol C Tables 4.2.6.8 and 6.1.1.4'

loop_
_geom_angle_atom_site_label_1
_geom_angle_atom_site_label_2
_geom_angle_atom_site_label_3
_geom_angle
_geom_angle_site_symmetry_1
_geom_angle_site_symmetry_3
_geom_angle_publ_flag
O32 Mn1 O12 174.59(7) . . ?
O32 Mn1 O31 83.40(7) . . ?
O12 Mn1 O31 91.19(7) . . ?
O32 Mn1 O21 90.80(7) . . ?
O12 Mn1 O21 94.61(7) . . ?
O31 Mn1 O21 171.99(7) . . ?
O32 Mn1 O22 88.66(7) . . ?
O12 Mn1 O22 91.66(7) . . ?
O31 Mn1 O22 91.36(7) . . ?
O21 Mn1 O22 82.97(7) . . ?
O32 Mn1 O11 96.00(7) . . ?
O12 Mn1 O11 84.31(7) . . ?
O31 Mn1 O11 95.44(7) . . ?
O21 Mn1 O11 90.63(7) . . ?
O22 Mn1 O11 172.15(7) . . ?
O62 Mn2 O51 94.75(7) . . ?
O62 Mn2 O52 178.13(7) . . ?
O51 Mn2 O52 84.03(7) . . ?
O62 Mn2 O42 88.26(7) . . ?
O51 Mn2 O42 174.46(7) . . ?
O52 Mn2 O42 93.08(7) . . ?
O62 Mn2 O61 84.81(7) . . ?
O51 Mn2 O61 93.62(7) . . ?
O52 Mn2 O61 93.84(7) . . ?
O42 Mn2 O61 91.29(7) . . ?
O62 Mn2 O41 100.48(7) . . ?
O51 Mn2 O41 90.07(7) . . ?
O52 Mn2 O41 80.96(7) . . ?
O42 Mn2 O41 84.80(7) . . ?
O61 Mn2 O41 173.29(7) . . ?
O72 Mn3 O81 99.51(7) . . ?
O72 Mn3 O82 175.03(8) . . ?
O81 Mn3 O82 85.38(7) . . ?
O72 Mn3 O92 84.03(8) . . ?
O81 Mn3 O92 173.23(8) . . ?
O82 Mn3 O92 91.01(7) . . ?
O72 Mn3 O71 85.15(7) . . ?
O81 Mn3 O71 86.75(7) . . ?
O82 Mn3 O71 96.05(7) . . ?
O92 Mn3 O71 99.35(8) . . ?
O72 Mn3 O91 90.36(7) . . ?
O81 Mn3 O91 89.59(7) . . ?
O82 Mn3 O91 88.80(7) . . ?
O92 Mn3 O91 84.60(8) . . ?
O71 Mn3 O91 173.66(8) . . ?
N11 O11 Mn1 114.40(14) . . ?
N12 O12 Mn1 118.29(14) . . ?
O11 N11 C11 119.6(2) . . ?
O11 N11 C15 119.7(2) . . ?
C11 N11 C15 120.8(2) . . ?
O12 N12 C110 119.1(2) . . ?
O12 N12 C16 119.8(2) . . ?
C110 N12 C16 121.0(2) . . ?
N11 C11 C12 120.3(3) . . ?
C11 C12 C13 120.4(3) . . ?
C12 C13 C14 118.2(3) . . ?
C15 C14 C13 120.0(2) . . ?
N11 C15 C14 120.2(2) . . ?
N11 C15 C16 118.3(2) . . ?
C14 C15 C16 121.4(2) . . ?
N12 C16 C17 119.3(2) . . ?
N12 C16 C15 118.6(2) . . ?
C17 C16 C15 121.9(2) . . ?
C18 C17 C16 120.5(3) . . ?
C17 C18 C19 118.5(3) . . ?
C110 C19 C18 120.3(3) . . ?
N12 C110 C19 120.4(2) . . ?
N21 O21 Mn1 112.93(14) . . ?
N22 O22 Mn1 117.12(14) . . ?
O21 N21 C21 119.5(2) . . ?
O21 N21 C25 119.5(2) . . ?
C21 N21 C25 120.9(2) . . ?
O22 N22 C210 119.5(2) . . ?
O22 N22 C26 119.5(2) . . ?
C210 N22 C26 121.0(2) . . ?
N21 C21 C22 120.4(3) . . ?
C21 C22 C23 120.0(3) . . ?
C22 C23 C24 119.2(3) . . ?
C23 C24 C25 119.5(3) . . ?
N21 C25 C24 119.9(2) . . ?
N21 C25 C26 117.8(2) . . ?
C24 C25 C26 122.2(2) . . ?
N22 C26 C27 120.2(3) . . ?
N22 C26 C25 117.7(2) . . ?
C27 C26 C25 122.1(3) . . ?
C28 C27 C26 119.7(3) . . ?
C29 C28 C27 118.9(3) . . ?
C28 C29 C210 120.3(3) . . ?
N22 C210 C29 119.9(3) . . ?
N31 O31 Mn1 113.21(14) . . ?
N32 O32 Mn1 120.55(14) . . ?
O31 N31 C31 119.4(2) . . ?
O31 N31 C35 119.4(2) . . ?
C31 N31 C35 121.1(2) . . ?
O32 N32 C310 118.9(2) . . ?
O32 N32 C36 119.8(2) . . ?
C310 N32 C36 121.2(2) . . ?
N31 C31 C32 120.7(2) . . ?
C31 C32 C33 119.7(3) . . ?
C34 C33 C32 119.0(3) . . ?
C33 C34 C35 120.1(2) . . ?
N31 C35 C34 119.4(2) . . ?
N31 C35 C36 118.8(2) . . ?
C34 C35 C36 121.8(2) . . ?
N32 C36 C37 118.9(2) . . ?
N32 C36 C35 119.5(2) . . ?
C37 C36 C35 121.4(2) . . ?
C38 C37 C36 120.6(3) . . ?
C37 C38 C39 118.9(3) . . ?
C310 C39 C38 119.9(3) . . ?
N32 C310 C39 120.4(3) . . ?
N41 O41 Mn2 115.98(14) . . ?
N42 O42 Mn2 110.68(13) . . ?
O41 N41 C41 119.2(2) . . ?
O41 N41 C45 119.3(2) . . ?
C41 N41 C45 121.5(2) . . ?
O42 N42 C410 119.4(2) . . ?
O42 N42 C46 118.8(2) . . ?
C410 N42 C46 121.8(2) . . ?
N41 C41 C42 120.4(2) . . ?
C41 C42 C43 119.9(3) . . ?
C42 C43 C44 118.9(2) . . ?
C45 C44 C43 120.2(2) . . ?
N41 C45 C44 119.2(2) . . ?
N41 C45 C46 116.6(2) . . ?
C44 C45 C46 124.2(2) . . ?
N42 C46 C47 119.4(2) . . ?
N42 C46 C45 118.1(2) . . ?
C47 C46 C45 122.4(2) . . ?
C46 C47 C48 119.4(2) . . ?
C49 C48 C47 119.4(2) . . ?
C410 C49 C48 119.8(2) . . ?
N42 C410 C49 120.2(2) . . ?
N51 O51 Mn2 113.79(14) . . ?
N52 O52 Mn2 116.13(14) . . ?
O51 N51 C51 119.0(2) . . ?
O51 N51 C55 119.7(2) . . ?
C51 N51 C55 121.2(2) . . ?
O52 N52 C510 119.1(2) . . ?
O52 N52 C56 119.3(2) . . ?
C510 N52 C56 121.6(2) . . ?
N51 C51 C52 120.7(3) . . ?
C51 C52 C53 119.9(3) . . ?
C54 C53 C52 118.4(3) . . ?
C53 C54 C55 120.4(2) . . ?
N51 C55 C54 119.3(2) . . ?
N51 C55 C56 118.5(2) . . ?
C54 C55 C56 122.2(2) . . ?
N52 C56 C57 118.9(2) . . ?
N52 C56 C55 118.4(2) . . ?
C57 C56 C55 122.6(2) . . ?
C58 C57 C56 120.3(3) . . ?
C59 C58 C57 119.0(3) . . ?
C510 C59 C58 120.3(3) . . ?
N52 C510 C59 119.9(3) . . ?
N61 O61 Mn2 113.21(14) . . ?
N62 O62 Mn2 118.81(14) . . ?
O61 N61 C61 119.6(2) . . ?
O61 N61 C65 119.4(2) . . ?
C61 N61 C65 121.0(2) . . ?
O62 N62 C610 119.3(2) . . ?
O62 N62 C66 119.6(2) . . ?
C610 N62 C66 121.0(2) . . ?
N61 C61 C62 120.6(2) . . ?
C61 C62 C63 120.1(3) . . ?
C62 C63 C64 118.4(3) . . ?
C63 C64 C65 120.3(3) . . ?
N61 C65 C64 119.5(2) . . ?
N61 C65 C66 118.8(2) . . ?
C64 C65 C66 121.5(2) . . ?
N62 C66 C67 119.7(3) . . ?
N62 C66 C65 118.7(2) . . ?
C67 C66 C65 121.4(3) . . ?
C66 C67 C68 119.9(3) . . ?
C69 C68 C67 119.1(3) . . ?
C610 C69 C68 119.8(3) . . ?
N62 C610 C69 120.5(3) . . ?
N71 O71 Mn3 114.30(15) . . ?
N72 O72 Mn3 117.94(16) . . ?
O71 N71 C71 118.9(2) . . ?
O71 N71 C75 119.8(2) . . ?
C71 N71 C75 121.3(2) . . ?
O72 N72 C710 119.3(2) . . ?
O72 N72 C76 119.3(2) . . ?
C710 N72 C76 121.3(3) . . ?
N71 C71 C72 120.3(2) . . ?
C71 C72 C73 120.0(3) . . ?
C72 C73 C74 118.9(2) . . ?
C73 C74 C75 120.1(2) . . ?
N71 C75 C74 119.3(2) . . ?
N71 C75 C76 118.7(2) . . ?
C74 C75 C76 121.8(2) . . ?
N72 C76 C77 118.2(3) . . ?
N72 C76 C75 119.7(2) . . ?
C77 C76 C75 122.0(2) . . ?
C78 C77 C76 121.1(3) . . ?
C77 C78 C79 118.5(3) . . ?
C710 C79 C78 119.6(3) . . ?
N72 C710 C79 121.1(3) . . ?
N81 O81 Mn3 113.71(14) . . ?
N82 O82 Mn3 113.63(13) . . ?
O81 N81 C81 119.2(2) . . ?
O81 N81 C85 119.4(2) . . ?
C81 N81 C85 121.4(2) . . ?
O82 N82 C810 119.2(2) . . ?
O82 N82 C86 119.6(2) . . ?
C810 N82 C86 121.2(2) . . ?
N81 C81 C82 120.4(2) . . ?
C81 C82 C83 119.8(2) . . ?
C84 C83 C82 119.0(2) . . ?
C83 C84 C85 120.1(2) . . ?
N81 C85 C84 119.3(2) . . ?
N81 C85 C86 118.1(2) . . ?
C84 C85 C86 122.6(2) . . ?
N82 C86 C87 119.2(2) . . ?
N82 C86 C85 117.8(2) . . ?
C87 C86 C85 122.9(2) . . ?
C86 C87 C88 120.4(2) . . ?
C89 C88 C87 118.7(3) . . ?
C810 C89 C88 120.0(3) . . ?
N82 C810 C89 120.5(2) . . ?
N91 O91 Mn3 112.43(14) . . ?
N92 O92 Mn3 113.25(15) . . ?
O91 N91 C95 119.4(2) . . ?
O91 N91 C91 119.5(2) . . ?
C95 N91 C91 121.1(2) . . ?
O92 N92 C96 119.4(2) . . ?
O92 N92 C910 120.2(3) . . ?
C96 N92 C910 120.4(3) . . ?
N91 C91 C92 120.2(3) . . ?
C91 C92 C93 119.9(3) . . ?
C94 C93 C92 118.8(3) . . ?
C93 C94 C95 120.5(3) . . ?
N91 C95 C94 119.4(3) . . ?
N91 C95 C96 117.2(2) . . ?
C94 C95 C96 123.3(3) . . ?
N92 C96 C97 120.4(3) . . ?
N92 C96 C95 118.2(3) . . ?
C97 C96 C95 121.4(3) . . ?
C98 C97 C96 120.0(4) . . ?
C99 C98 C97 118.6(3) . . ?
C98 C99 C910 121.3(3) . . ?
N92 C910 C99 119.3(3) . . ?
O111 Cl1 O114 111.1(2) . . ?
O111 Cl1 O113 111.6(2) . . ?
O114 Cl1 O113 111.44(15) . . ?
O111 Cl1 O112 106.1(3) . . ?
O114 Cl1 O112 108.79(15) . . ?
O113 Cl1 O112 107.55(17) . . ?
O122 Cl2 O123 109.98(16) . . ?
O122 Cl2 O121 110.05(16) . . ?
O123 Cl2 O121 110.11(16) . . ?
O122 Cl2 O124 108.79(13) . . ?
O123 Cl2 O124 109.03(14) . . ?
O121 Cl2 O124 108.86(14) . . ?
O131 Cl3 O134 107.6(3) . . ?
O131 Cl3 O133 108.1(3) . . ?
O134 Cl3 O133 109.9(2) . . ?
O131 Cl3 O132 113.0(2) . . ?
O134 Cl3 O132 109.92(18) . . ?
O133 Cl3 O132 108.33(16) . . ?
O141 Cl4 O144 110.67(15) . . ?
O141 Cl4 O143 109.33(16) . . ?
O144 Cl4 O143 109.70(15) . . ?
O141 Cl4 O142 109.24(15) . . ?
O144 Cl4 O142 109.22(15) . . ?
O143 Cl4 O142 108.64(16) . . ?
O151 Cl5 O153 110.08(14) . . ?
O151 Cl5 O152 109.43(14) . . ?
O153 Cl5 O152 109.97(13) . . ?
O151 Cl5 O154 109.26(15) . . ?
O153 Cl5 O154 108.37(13) . . ?
O152 Cl5 O154 109.71(14) . . ?
O162 Cl6 O164 113.7(5) . . ?
O162 Cl6 O163 106.6(3) . . ?
O164 Cl6 O163 108.1(4) . . ?
O162 Cl6 O161 110.6(3) . . ?
O164 Cl6 O161 105.8(3) . . ?
O163 Cl6 O161 112.1(3) . . ?

loop_
_geom_bond_atom_site_label_1
_geom_bond_atom_site_label_2
_geom_bond_distance
_geom_bond_site_symmetry_2
_geom_bond_publ_flag
Mn1 O32 2.1359(17) . ?
Mn1 O12 2.1409(17) . ?
Mn1 O31 2.1553(18) . ?
Mn1 O21 2.1585(19) . ?
Mn1 O22 2.1585(18) . ?
Mn1 O11 2.1594(18) . ?
Mn2 O62 2.1230(18) . ?
Mn2 O51 2.1393(18) . ?
Mn2 O52 2.1446(17) . ?
Mn2 O42 2.1475(18) . ?
Mn2 O61 2.1658(19) . ?
Mn2 O41 2.1704(19) . ?
Mn3 O72 2.1080(19) . ?
Mn3 O81 2.1329(18) . ?
Mn3 O82 2.1387(17) . ?
Mn3 O92 2.143(2) . ?
Mn3 O71 2.160(2) . ?
Mn3 O91 2.175(2) . ?
O11 N11 1.336(3) . ?
O12 N12 1.326(3) . ?
N11 C11 1.345(4) . ?
N11 C15 1.360(3) . ?
N12 C110 1.349(3) . ?
N12 C16 1.364(3) . ?
C11 C12 1.378(4) . ?
C12 C13 1.388(4) . ?
C13 C14 1.389(4) . ?
C14 C15 1.381(4) . ?
C15 C16 1.476(4) . ?
C16 C17 1.387(4) . ?
C17 C18 1.382(4) . ?
C18 C19 1.386(4) . ?
C19 C110 1.375(4) . ?
O21 N21 1.329(3) . ?
O22 N22 1.328(3) . ?
N21 C21 1.355(3) . ?
N21 C25 1.357(3) . ?
N22 C210 1.347(3) . ?
N22 C26 1.357(3) . ?
C21 C22 1.375(4) . ?
C22 C23 1.383(5) . ?
C23 C24 1.388(4) . ?
C24 C25 1.390(4) . ?
C25 C26 1.476(4) . ?
C26 C27 1.386(4) . ?
C27 C28 1.384(4) . ?
C28 C29 1.383(5) . ?
C29 C210 1.385(4) . ?
O31 N31 1.335(3) . ?
O32 N32 1.331(3) . ?
N31 C31 1.346(3) . ?
N31 C35 1.363(3) . ?
N32 C310 1.353(3) . ?
N32 C36 1.361(3) . ?
C31 C32 1.376(4) . ?
C32 C33 1.388(4) . ?
C33 C34 1.385(4) . ?
C34 C35 1.388(3) . ?
C35 C36 1.472(3) . ?
C36 C37 1.387(4) . ?
C37 C38 1.380(4) . ?
C38 C39 1.381(5) . ?
C39 C310 1.375(4) . ?
O41 N41 1.323(3) . ?
O42 N42 1.337(3) . ?
N41 C41 1.349(3) . ?
N41 C45 1.359(3) . ?
N42 C410 1.348(3) . ?
N42 C46 1.355(3) . ?
C41 C42 1.374(4) . ?
C42 C43 1.381(4) . ?
C43 C44 1.388(4) . ?
C44 C45 1.383(3) . ?
C45 C46 1.480(3) . ?
C46 C47 1.386(3) . ?
C47 C48 1.395(4) . ?
C48 C49 1.381(4) . ?
C49 C410 1.373(4) . ?
O51 N51 1.332(3) . ?
O52 N52 1.324(3) . ?
N51 C51 1.349(3) . ?
N51 C55 1.358(3) . ?
N52 C510 1.350(3) . ?
N52 C56 1.362(3) . ?
C51 C52 1.373(4) . ?
C52 C53 1.394(4) . ?
C53 C54 1.386(4) . ?
C54 C55 1.390(4) . ?
C55 C56 1.475(4) . ?
C56 C57 1.386(3) . ?
C57 C58 1.383(4) . ?
C58 C59 1.377(4) . ?
C59 C510 1.376(4) . ?
O61 N61 1.333(3) . ?
O62 N62 1.333(3) . ?
N61 C61 1.347(3) . ?
N61 C65 1.360(3) . ?
N62 C610 1.349(4) . ?
N62 C66 1.365(3) . ?
C61 C62 1.379(4) . ?
C62 C63 1.386(4) . ?
C63 C64 1.388(4) . ?
C64 C65 1.389(4) . ?
C65 C66 1.473(4) . ?
C66 C67 1.385(4) . ?
C67 C68 1.389(4) . ?
C68 C69 1.385(5) . ?
C69 C610 1.384(4) . ?
O71 N71 1.339(3) . ?
O72 N72 1.313(3) . ?
N71 C71 1.346(4) . ?
N71 C75 1.361(3) . ?
N72 C710 1.354(4) . ?
N72 C76 1.357(3) . ?
C71 C72 1.380(4) . ?
C72 C73 1.381(4) . ?
C73 C74 1.386(4) . ?
C74 C75 1.387(3) . ?
C75 C76 1.475(4) . ?
C76 C77 1.386(4) . ?
C77 C78 1.382(4) . ?
C78 C79 1.388(5) . ?
C79 C710 1.356(5) . ?
O81 N81 1.331(2) . ?
O82 N82 1.333(3) . ?
N81 C81 1.347(3) . ?
N81 C85 1.362(3) . ?
N82 C810 1.346(3) . ?
N82 C86 1.364(3) . ?
C81 C82 1.380(3) . ?
C82 C83 1.389(4) . ?
C83 C84 1.384(4) . ?
C84 C85 1.392(3) . ?
C85 C86 1.479(3) . ?
C86 C87 1.383(4) . ?
C87 C88 1.385(4) . ?
C88 C89 1.383(4) . ?
C89 C810 1.376(4) . ?
O91 N91 1.327(3) . ?
O92 N92 1.324(3) . ?
N91 C95 1.355(3) . ?
N91 C91 1.355(3) . ?
N92 C96 1.354(4) . ?
N92 C910 1.360(4) . ?
C91 C92 1.380(4) . ?
C92 C93 1.384(4) . ?
C93 C94 1.380(4) . ?
C94 C95 1.386(4) . ?
C95 C96 1.476(4) . ?
C96 C97 1.390(4) . ?
C97 C98 1.380(5) . ?
C98 C99 1.362(6) . ?
C99 C910 1.391(5) . ?
Cl1 O111 1.415(3) . ?
Cl1 O114 1.423(2) . ?
Cl1 O113 1.434(2) . ?
Cl1 O112 1.437(3) . ?
Cl2 O122 1.428(2) . ?
Cl2 O123 1.432(2) . ?
Cl2 O121 1.441(2) . ?
Cl2 O124 1.456(2) . ?
Cl3 O131 1.409(3) . ?
Cl3 O134 1.418(3) . ?
Cl3 O133 1.419(3) . ?
Cl3 O132 1.430(2) . ?
Cl4 O141 1.424(2) . ?
Cl4 O144 1.434(2) . ?
Cl4 O143 1.443(2) . ?
Cl4 O142 1.447(2) . ?
Cl5 O151 1.432(2) . ?
Cl5 O153 1.4390(19) . ?
Cl5 O152 1.442(2) . ?
Cl5 O154 1.445(2) . ?
Cl6 O162 1.365(4) . ?
Cl6 O164 1.374(5) . ?
Cl6 O163 1.387(3) . ?
Cl6 O161 1.414(3) . ?
